data_1529229
loop_
_publ_author_name
'Golovnev, Nikolay'
'Molokeev, Maxim'
'Vereshchagin, Sergey'
'Atuchin, Victor'
'Sidorenko, Maxim'
'Dmitrushkov, Michael'

_publ_section_title
;
 Crystal structure and properties of the precursor [Ni(H2O)6](HTBA)2.2H2O
 and the complexes M(HTBA)2(H2O)2 (M=Ni, Co, Fe)
;
_journal_issue 0
_journal_name_full Polyhedron
_journal_page_first 71
_journal_paper_doi 10.1016/j.poly.2013.12.021
_journal_volume 70
_journal_year 2014
_chemical_formula_moiety 'C8 H10 Fe N4 O6 S2'
_chemical_formula_sum 'C8 H10 Fe N4 O6 S2'
_chemical_formula_weight 378.19
_chemical_name_systematic
;
Catena-bis(2-thiobarbiturato)diaquairon(II)
;
_space_group_IT_number 2
_symmetry_cell_setting triclinic
_symmetry_space_group_name_Hall '-P 1'
_symmetry_space_group_name_H-M 'P -1'
_cell_angle_alpha 91.1743(18)
_cell_angle_beta 102.6865(19)
_cell_angle_gamma 113.4713(12)
_cell_formula_units_Z 1
_cell_length_a 6.87606(33)
_cell_length_b 7.08625(37)
_cell_length_c 7.27721(31)
_cell_measurement_temperature 300
_cell_volume 314.99(3)
_diffrn_ambient_temperature 300
_diffrn_measurement_device_type
;
D8 ADVANCE Bruker
;
_diffrn_radiation_monochromator none
_diffrn_radiation_probe x-ray
_diffrn_radiation_type
;
 Cu K\a~1~~2~
;
_exptl_absorpt_coefficient_mu 13.074
_exptl_crystal_density_diffrn 1.993616
_pd_char_colour
;
colourless
;
_pd_meas_2theta_range_inc 0.016
_pd_meas_2theta_range_max 139.987
_pd_meas_2theta_range_min 5
_pd_meas_scan_method step
_pd_proc_ls_pref_orient_corr
;
no correction
;
_pd_proc_ls_profile_function PearsonVII
_pd_proc_ls_prof_R_factor 0.684
_pd_proc_ls_prof_wR_expected 0.523
_pd_proc_ls_prof_wR_factor 0.648
_pd_proc_number_of_points 8436.6875
_pd_spec_mount_mode reflection
_refine_ls_goodness_of_fit_all 1.535
_refine_ls_goodness_of_fit_ref 1.239
_refine_ls_R_I_factor 0.231
_refine_ls_shift/su_max 0.01000
_cod_data_source_file FeHTBA2H2O2.cif
_cod_data_source_block a
_cod_original_cell_volume 314.988(26)
_cod_original_sg_symbol_Hall
;
-P 1
;
_cod_original_sg_symbol_H-M P-1
_cod_original_formula_sum
;
C8 H10 Fe N4 O6 S2
;
_cod_database_code 1529229
_cod_database_fobs_code 1529229

loop_
_symmetry_equiv_pos_as_xyz
'x, y, z'
'-x, -y, -z'

loop_
_atom_site_label
_atom_site_type_symbol
_atom_site_fract_x
_atom_site_fract_y
_atom_site_fract_z
_atom_site_occupancy
_atom_site_B_iso_or_equiv
_atom_site_adp_type
Fe Fe 1 0 0 1 0 Uani
S S 0.69150(40) 0.12291(41) 0.82682(44) 1 3.84(23) Uiso
O1 O 0.60281(98) 0.5325(11) 0.29595(96) 1 3.79(32) Uiso
O2 O 1.0026(11) 0.1224(12) 0.27964(91) 1 3.23(29) Uiso
N1 N 0.8485(13) 0.1334(15) 0.5244(12) 1 2.38(37) Uiso
N3 N 0.6610(16) 0.3344(14) 0.5368(13) 1 3.98(32) Uiso
C4 C 0.6835(17) 0.4106(18) 0.3580(18) 1 2.94(39) Uiso
C6 C 0.8811(17) 0.1932(18) 0.3380(17) 1 3.77(40) Uiso
C5 C 0.8124(16) 0.3472(16) 0.2680(13) 1 2.88(36) Uiso
C2 C 0.7378(18) 0.2051(20) 0.6095(18) 1 4.14(42) Uiso
O O 0.7596(11) -0.2769(11) 0.01056(75) 1 3.61(29) Uiso
H1 H 0.90527 0.05048 0.57601 1 5 Uiso
H3 H 0.58419 0.37553 0.59275 1 5 Uiso
H5 H 0.837 0.375 0.155 1 5 Uiso
H2 H 0.6988 -0.3451 0.1076 1 5 Uiso
H4 H 0.645 -0.368 -0.0936 1 5 Uiso

loop_
_atom_site_aniso_label
_atom_site_aniso_U_11
_atom_site_aniso_U_22
_atom_site_aniso_U_33
_atom_site_aniso_U_12
_atom_site_aniso_U_13
_atom_site_aniso_U_23
Fe 0.0563(35) 0.0635(36) 0.0296(30) 0.0384(21) 0.0189(19) 0.0180(19)

loop_
_diffrn_radiation_wavelength
_diffrn_radiation_wavelength_wt
1.5406 1.0000
1.5443 0.5000

loop_
_geom_angle_atom_site_label_1
_geom_angle_atom_site_label_2
_geom_angle_atom_site_label_3
_geom_angle
_geom_angle_site_symmetry_1
_geom_angle_site_symmetry_3
S Fe O2 91.77(13) 1_554 1_555
S Fe O 88.49(13) 1_554 1_555
O2 Fe O 92.22(22) 1_555 1_555
C4 O1 H2 114.38 1_555 1_565
C6 N1 C2 119.93(96) 1_555 1_555
C6 N1 H1 118.18 1_555 1_555
C2 N1 H1 121.89 1_555 1_555
C4 N3 C2 124.6(11) 1_555 1_555
C4 N3 H3 114.88 1_555 1_555
C2 N3 H3 120.45 1_555 1_555
C5 C4 O1 123.82(89) 1_555 1_555
C5 C4 N3 115.06(80) 1_555 1_555
C5 C6 O2 128.99(96) 1_555 1_555
C5 C6 N1 117.22(84) 1_555 1_555
H5 C5 C4 126.46 1_555 1_555
H5 C5 C6 112.1 1_555 1_555
H2 O H4 96.24 1_555 1_555
S C2 N1 119.01(82) 1_555 1_555
S C2 N3 119.0(10) 1_555 1_555
O1 C4 N3 121.01(89) 1_555 1_555
O2 C6 N1 112.56(72) 1_555 1_555
N1 C2 N3 121.99(95) 1_555 1_555
C4 C5 C6 120.32(85) 1_555 1_555

loop_
_geom_bond_atom_site_label_1
_geom_bond_atom_site_label_2
_geom_bond_distance
_geom_bond_site_symmetry_2
Fe S 2.6813(18) 1_554
Fe O2 2.1893(61) .
Fe O 2.0166(60) .
S C2 1.747(12) .
O1 C4 1.2432(100) .
O2 C6 1.269(15) .
N1 C6 1.467(14) .
N1 C2 1.3127(91) .
N1 H1 0.87525 .
N3 C4 1.435(15) .
N3 C2 1.296(12) .
N3 H3 0.86132 .
C4 C5 1.4059(92) .
C6 C5 1.415(12) .
C5 H5 0.88591 .
O H2 0.94327 .
O H4 0.96157 .

loop_
_geom_hbond_atom_site_label_D
_geom_hbond_atom_site_label_H
_geom_hbond_atom_site_label_A
_geom_hbond_distance_DH
_geom_hbond_distance_HA
_geom_hbond_distance_DA
_geom_hbond_angle_DHA
_geom_hbond_site_symmetry_A
N1 H1 O2 0.88 1.84 2.704(12) 169 2_756
N3 H3 O1 0.86 1.96 2.819(14) 176 2_666
O H4 O1 0.96 1.92 2.875(10) 173 2_655
O H2 O1 0.94 1.75 2.691(10) 176 1_545
